data_2015640
loop_
_publ_author_name
'Fran\,cois Loiseau'
'Reinhard Neier'
'Ga\"el Labat'
'Helen Stoeckli-Evans'

_publ_section_title
;<i>rac</i>-(<i>Z</i>)-Ethyl
 2-bromo-2-[(3<i>R</i>,5<i>R</i>)-3-bromo-5-methyltetrahydrofuran-2-ylidene]acetate
;
_journal_coeditor_code GA3026
_journal_issue 11
_journal_name_full 'Acta Crystallographica Section C'
_journal_page_first o636
_journal_page_last o638
_journal_paper_doi 10.1107/S0108270106037127
_journal_volume 62
_journal_year 2006
_chemical_formula_iupac 'C9 H12 Br2 O3'
_chemical_formula_moiety 'C9 H12 Br2 O3'
_chemical_formula_sum 'C9 H12 Br2 O3'
_chemical_formula_weight 328.01
_chemical_name_systematic
;
rac-(Z)-Ethyl
2-bromo-2-[(3R,5R)-3-bromo-5-methyltetrahydrofuran-2-ylidene]acetate
;
_space_group_IT_number 2
_symmetry_cell_setting triclinic
_symmetry_space_group_name_Hall '-P 1'
_symmetry_space_group_name_H-M 'P -1'
_atom_sites_solution_hydrogens geom
_atom_sites_solution_primary direct
_atom_sites_solution_secondary difmap
_audit_creation_method SHELXL-97
_cell_angle_alpha 85.740(7)
_cell_angle_beta 82.209(7)
_cell_angle_gamma 64.386(7)
_cell_formula_units_Z 4
_cell_length_a 9.0779(8)
_cell_length_b 9.1402(9)
_cell_length_c 15.3942(13)
_cell_measurement_reflns_used 12061
_cell_measurement_temperature 173(2)
_cell_measurement_theta_max 29.55
_cell_measurement_theta_min 2.47
_cell_volume 1140.98(19)
_computing_cell_refinement X-AREA
_computing_data_collection 'X-AREA (Stoe & Cie, 2005)'
_computing_data_reduction 'X-RED32 (Stoe & Cie, 2005)'
_computing_molecular_graphics 'PLATON  (Spek, 2003)'
_computing_publication_material SHELXL97
_computing_structure_refinement 'SHELXL97 (Sheldrick, 1997)'
_computing_structure_solution 'SHELXS97 (Sheldrick, 1997)'
_diffrn_ambient_temperature 173(2)
_diffrn_measured_fraction_theta_full 0.992
_diffrn_measured_fraction_theta_max 0.992
_diffrn_measurement_device_type 'Stoe IPDS-2'
_diffrn_measurement_method '\f and \w'
_diffrn_radiation_monochromator graphite
_diffrn_radiation_source 'fine-focus sealed tube'
_diffrn_radiation_type MoK\a
_diffrn_radiation_wavelength 0.71073
_diffrn_reflns_av_R_equivalents 0.0601
_diffrn_reflns_av_sigmaI/netI 0.0617
_diffrn_reflns_limit_h_max 12
_diffrn_reflns_limit_h_min -12
_diffrn_reflns_limit_k_max 12
_diffrn_reflns_limit_k_min -10
_diffrn_reflns_limit_l_max 20
_diffrn_reflns_limit_l_min -21
_diffrn_reflns_number 17073
_diffrn_reflns_theta_full 29.21
_diffrn_reflns_theta_max 29.21
_diffrn_reflns_theta_min 2.47
_diffrn_standards_decay_% 0
_diffrn_standards_interval_count 0
_diffrn_standards_number 0
_exptl_absorpt_coefficient_mu 7.085
_exptl_absorpt_correction_T_max 0.245
_exptl_absorpt_correction_T_min 0.126
_exptl_absorpt_correction_type multi-scan
_exptl_absorpt_process_details '(MULABS in PLATON; Spek, 2003)'
_exptl_crystal_colour colourless
_exptl_crystal_density_diffrn 1.909
_exptl_crystal_density_method 'not measured'
_exptl_crystal_description block
_exptl_crystal_F_000 640
_exptl_crystal_size_max 0.30
_exptl_crystal_size_mid 0.23
_exptl_crystal_size_min 0.20
_refine_diff_density_max 0.828
_refine_diff_density_min -1.192
_refine_ls_extinction_method none
_refine_ls_goodness_of_fit_ref 0.900
_refine_ls_hydrogen_treatment constr
_refine_ls_matrix_type full
_refine_ls_number_parameters 257
_refine_ls_number_reflns 6151
_refine_ls_number_restraints 0
_refine_ls_restrained_S_all 0.900
_refine_ls_R_factor_all 0.0664
_refine_ls_R_factor_gt 0.0400
_refine_ls_shift/su_max 0.001
_refine_ls_shift/su_mean 0.000
_refine_ls_structure_factor_coef Fsqd
_refine_ls_weighting_details 'calc w=1/[\s^2^(Fo^2^)+(0.0485P)^2^] where P=(Fo^2^+2Fc^2^)/3'
_refine_ls_weighting_scheme calc
_refine_ls_wR_factor_gt 0.0808
_refine_ls_wR_factor_ref 0.0881
_reflns_number_gt 4464
_reflns_number_total 6151
_reflns_threshold_expression I>2\s(I)
_cod_data_source_file ga3026.cif
_cod_data_source_block IV
_cod_original_cell_volume 1140.98(18)
_cod_database_code 2015640
_cod_database_fobs_code 2015640

loop_
_symmetry_equiv_pos_as_xyz
'x, y, z'
'-x, -y, -z'

loop_
_atom_site_aniso_label
_atom_site_aniso_U_11
_atom_site_aniso_U_22
_atom_site_aniso_U_33
_atom_site_aniso_U_12
_atom_site_aniso_U_13
_atom_site_aniso_U_23
Br1 0.0296(2) 0.0417(2) 0.0234(2) -0.0196(2) -0.0084(2) 0.0072(2)
Br2 0.0267(2) 0.0326(2) 0.0292(2) -0.0180(2) -0.00780(10) -0.0043(2)
O1 0.0162(11) 0.0262(13) 0.0289(14) -0.0118(10) 0.0008(10) -0.0088(11)
O2 0.0185(12) 0.0424(16) 0.0363(17) -0.0161(12) -0.0091(11) 0.0032(13)
O3 0.0163(11) 0.0308(14) 0.0320(16) -0.0081(10) 0.0008(10) -0.0100(12)
C1 0.0179(14) 0.0165(15) 0.0184(17) -0.0092(12) -0.0024(12) -0.0010(13)
C2 0.0171(14) 0.0237(17) 0.0208(18) -0.0115(13) -0.0018(13) -0.0016(14)
C3 0.0165(14) 0.0261(18) 0.0273(19) -0.0124(14) -0.0049(13) -0.0002(15)
C4 0.0146(14) 0.0231(17) 0.031(2) -0.0101(13) -0.0048(14) 0.0001(15)
C5 0.0184(15) 0.0213(16) 0.0196(17) -0.0113(13) -0.0054(13) 0.0011(13)
C6 0.0201(15) 0.0225(17) 0.027(2) -0.0139(14) -0.0037(14) 0.0049(15)
C7 0.0181(16) 0.041(2) 0.043(3) -0.0104(16) 0.0048(16) -0.012(2)
C8 0.043(2) 0.051(3) 0.033(3) -0.015(2) 0.008(2) -0.012(2)
C9 0.0218(17) 0.033(2) 0.035(2) -0.0147(16) 0.0031(15) -0.0057(17)
Br3 0.0445(2) 0.0425(2) 0.0204(2) -0.0225(2) -0.0053(2) -0.0013(2)
Br4 0.0222(2) 0.0262(2) 0.0299(2) -0.01360(10) -0.00190(10) -0.0085(2)
O4 0.0165(11) 0.0228(12) 0.0368(16) -0.0069(10) -0.0034(10) -0.0112(11)
O5 0.0187(12) 0.0339(15) 0.0325(16) -0.0090(11) -0.0075(11) -0.0045(12)
O6 0.0181(11) 0.0263(13) 0.0383(17) -0.0081(10) -0.0001(11) -0.0133(12)
C11 0.0170(14) 0.0193(15) 0.0203(17) -0.0094(12) -0.0038(12) -0.0018(13)
C12 0.0202(15) 0.0248(17) 0.0206(18) -0.0119(14) -0.0061(13) -0.0001(14)
C13 0.0207(16) 0.0278(18) 0.030(2) -0.0145(14) -0.0073(14) -0.0015(16)
C14 0.0126(14) 0.0270(18) 0.039(2) -0.0078(14) -0.0066(14) -0.0059(17)
C15 0.0178(15) 0.0221(16) 0.0191(17) -0.0106(13) -0.0006(12) -0.0040(14)
C16 0.0193(15) 0.0212(16) 0.0197(18) -0.0089(13) -0.0010(13) 0.0005(14)
C17 0.0204(17) 0.028(2) 0.044(3) -0.0035(15) 0.0017(16) -0.0131(19)
C18 0.033(2) 0.030(2) 0.044(3) -0.0073(17) 0.0045(19) -0.017(2)
C19 0.0176(17) 0.049(3) 0.058(3) -0.0126(18) 0.0003(18) -0.020(2)

loop_
_atom_site_type_symbol
_atom_site_label
_atom_site_fract_x
_atom_site_fract_y
_atom_site_fract_z
_atom_site_U_iso_or_equiv
_atom_site_thermal_displace_type
_atom_site_calc_flag
_atom_site_refinement_flags
_atom_site_occupancy
Br Br1 0.28156(5) 0.23000(5) 0.73539(3) 0.02990(10) Uani . . 1.000
Br Br2 0.05419(4) 0.18564(5) 0.44957(3) 0.02690(10) Uani . . 1.000
O O1 0.3496(3) 0.1916(3) 0.50676(18) 0.0227(7) Uani . . 1.000
O O2 -0.2264(3) 0.4135(4) 0.5739(2) 0.0309(9) Uani . . 1.000
O O3 -0.0801(3) 0.4688(3) 0.66288(19) 0.0269(8) Uani . . 1.000
C C1 0.2143(4) 0.2854(4) 0.5589(2) 0.0169(9) Uani . . 1.000
C C2 0.2591(4) 0.3640(4) 0.6271(2) 0.0195(9) Uani . . 1.000
C C3 0.4266(4) 0.3519(4) 0.5861(3) 0.0219(10) Uani . . 1.000
C C4 0.4966(4) 0.1979(4) 0.5326(3) 0.0220(10) Uani . . 1.000
C C5 0.0644(4) 0.3013(4) 0.5441(2) 0.0185(9) Uani . . 1.000
C C6 -0.0953(4) 0.3985(4) 0.5939(3) 0.0217(10) Uani . . 1.000
C C7 -0.2331(5) 0.5707(6) 0.7147(3) 0.0351(13) Uani . . 1.000
C C8 -0.1875(6) 0.6410(7) 0.7856(3) 0.0448(16) Uani . . 1.000
C C9 0.6076(5) 0.1984(5) 0.4504(3) 0.0292(11) Uani . . 1.000
Br Br3 0.16092(5) 0.90195(6) 0.27870(3) 0.03420(10) Uani . . 1.000
Br Br4 0.01313(4) 0.68854(5) 0.01336(3) 0.02460(10) Uani . . 1.000
O O4 0.2958(3) 0.7220(3) 0.07359(19) 0.0253(8) Uani . . 1.000
O O5 -0.2827(3) 0.9825(3) 0.08799(19) 0.0285(8) Uani . . 1.000
O O6 -0.1551(3) 1.0954(3) 0.1561(2) 0.0277(8) Uani . . 1.000
C C11 0.1524(4) 0.8454(4) 0.1021(2) 0.0180(9) Uani . . 1.000
C C12 0.1831(4) 0.9613(4) 0.1533(2) 0.0207(10) Uani . . 1.000
C C13 0.3614(4) 0.9230(5) 0.1206(3) 0.0242(10) Uani . . 1.000
C C14 0.4353(4) 0.7430(5) 0.1021(3) 0.0258(10) Uani . . 1.000
C C15 0.0086(4) 0.8549(4) 0.0812(2) 0.0189(9) Uani . . 1.000
C C16 -0.1579(4) 0.9817(4) 0.1077(2) 0.0202(9) Uani . . 1.000
C C17 -0.3124(5) 1.2252(5) 0.1853(3) 0.0331(13) Uani . . 1.000
C C18 -0.2763(5) 1.3422(5) 0.2326(3) 0.0379(14) Uani . . 1.000
C C19 0.5757(5) 0.6861(6) 0.0289(4) 0.0415(15) Uani . . 1.000
H H2A 0.17720 0.47900 0.63720 0.0230 Uiso calc R 1.000
H H3A 0.41490 0.44770 0.54810 0.0260 Uiso calc R 1.000
H H3B 0.49730 0.34250 0.63180 0.0260 Uiso calc R 1.000
H H4A 0.55510 0.10130 0.57020 0.0270 Uiso calc R 1.000
H H7A -0.29170 0.50530 0.74030 0.0420 Uiso calc R 1.000
H H7B -0.30560 0.65820 0.67750 0.0420 Uiso calc R 1.000
H H8A -0.13300 0.70840 0.75930 0.0670 Uiso calc R 1.000
H H8B -0.11270 0.55310 0.82060 0.0670 Uiso calc R 1.000
H H8C -0.28700 0.70780 0.82340 0.0670 Uiso calc R 1.000
H H9A 0.54870 0.29230 0.41330 0.0440 Uiso calc R 1.000
H H9B 0.64060 0.09840 0.41820 0.0440 Uiso calc R 1.000
H H9C 0.70560 0.20490 0.46610 0.0440 Uiso calc R 1.000
H H12A 0.10770 1.07690 0.14130 0.0250 Uiso calc R 1.000
H H13A 0.36970 0.98650 0.06670 0.0290 Uiso calc R 1.000
H H13B 0.41630 0.94550 0.16580 0.0290 Uiso calc R 1.000
H H14A 0.47000 0.67810 0.15690 0.0310 Uiso calc R 1.000
H H17A -0.38010 1.18220 0.22520 0.0400 Uiso calc R 1.000
H H17B -0.37280 1.27980 0.13470 0.0400 Uiso calc R 1.000
H H18A -0.21020 1.38450 0.19220 0.0570 Uiso calc R 1.000
H H18B -0.21530 1.28610 0.28210 0.0570 Uiso calc R 1.000
H H18C -0.37990 1.43230 0.25440 0.0570 Uiso calc R 1.000
H H19A 0.66620 0.70680 0.04420 0.0620 Uiso calc R 1.000
H H19B 0.53790 0.74520 -0.02550 0.0620 Uiso calc R 1.000
H H19C 0.61390 0.56960 0.02060 0.0620 Uiso calc R 1.000

loop_
_atom_type_symbol
_atom_type_description
_atom_type_scat_dispersion_real
_atom_type_scat_dispersion_imag
_atom_type_scat_source
C C 0.0033 0.0016 'International Tables Vol C Tables 4.2.6.8 and 6.1.1.4'
H H 0.0000 0.0000 'International Tables Vol C Tables 4.2.6.8 and 6.1.1.4'
Br Br -0.2901 2.4595 'International Tables Vol C Tables 4.2.6.8 and 6.1.1.4'
O O 0.0106 0.0060 'International Tables Vol C Tables 4.2.6.8 and 6.1.1.4'

loop_
_geom_angle_atom_site_label_1
_geom_angle_atom_site_label_2
_geom_angle_atom_site_label_3
_geom_angle
_geom_angle_publ_flag
C1 O1 C4 110.7(3) no
C6 O3 C7 116.0(3) no
C11 O4 C14 110.2(3) no
C16 O6 C17 116.5(3) no
C2 C1 C5 129.4(3) yes
O1 C1 C5 120.2(3) yes
O1 C1 C2 110.4(3) yes
Br1 C2 C1 108.0(2) yes
Br1 C2 C3 110.5(3) yes
C1 C2 C3 101.8(3) yes
C2 C3 C4 103.3(3) no
C3 C4 C9 115.1(3) no
O1 C4 C3 103.4(3) no
O1 C4 C9 108.1(4) no
Br2 C5 C1 117.7(3) yes
Br2 C5 C6 114.9(3) yes
C1 C5 C6 127.4(3) yes
O2 C6 O3 124.0(4) yes
O3 C6 C5 112.4(3) yes
O2 C6 C5 123.7(4) yes
O3 C7 C8 106.8(4) no
C1 C2 H2A 112.00 no
C3 C2 H2A 112.00 no
Br1 C2 H2A 112.00 no
C4 C3 H3A 111.00 no
C2 C3 H3A 111.00 no
C2 C3 H3B 111.00 no
H3A C3 H3B 109.00 no
C4 C3 H3B 111.00 no
C3 C4 H4A 110.00 no
O1 C4 H4A 110.00 no
C9 C4 H4A 110.00 no
O3 C7 H7B 110.00 no
O3 C7 H7A 110.00 no
H7A C7 H7B 109.00 no
C8 C7 H7B 110.00 no
C8 C7 H7A 110.00 no
C7 C8 H8B 110.00 no
C7 C8 H8A 109.00 no
H8A C8 H8C 109.00 no
C7 C8 H8C 109.00 no
H8A C8 H8B 109.00 no
H8B C8 H8C 109.00 no
C4 C9 H9B 110.00 no
C4 C9 H9C 110.00 no
H9A C9 H9C 109.00 no
H9B C9 H9C 109.00 no
H9A C9 H9B 109.00 no
C4 C9 H9A 109.00 no
O4 C11 C12 110.1(3) no
O4 C11 C15 120.6(3) no
C12 C11 C15 129.2(3) no
Br3 C12 C11 107.8(2) no
Br3 C12 C13 110.5(3) no
C11 C12 C13 102.0(3) no
C12 C13 C14 102.9(3) no
O4 C14 C13 102.9(3) no
O4 C14 C19 107.9(4) no
C13 C14 C19 115.0(4) no
Br4 C15 C11 118.6(3) no
Br4 C15 C16 114.5(3) no
C11 C15 C16 127.0(3) no
O5 C16 O6 123.7(3) no
O5 C16 C15 124.0(3) no
O6 C16 C15 112.3(3) no
O6 C17 C18 106.4(4) no
Br3 C12 H12A 112.00 no
C11 C12 H12A 112.00 no
C13 C12 H12A 112.00 no
C12 C13 H13A 111.00 no
C12 C13 H13B 111.00 no
C14 C13 H13A 111.00 no
C14 C13 H13B 111.00 no
H13A C13 H13B 109.00 no
O4 C14 H14A 110.00 no
C13 C14 H14A 110.00 no
C19 C14 H14A 110.00 no
O6 C17 H17A 110.00 no
O6 C17 H17B 111.00 no
C18 C17 H17A 110.00 no
C18 C17 H17B 110.00 no
H17A C17 H17B 109.00 no
C17 C18 H18A 110.00 no
C17 C18 H18B 110.00 no
C17 C18 H18C 109.00 no
H18A C18 H18B 109.00 no
H18A C18 H18C 109.00 no
H18B C18 H18C 109.00 no
C14 C19 H19A 109.00 no
C14 C19 H19B 109.00 no
C14 C19 H19C 109.00 no
H19A C19 H19B 109.00 no
H19A C19 H19C 109.00 no
H19B C19 H19C 109.00 no

loop_
_geom_bond_atom_site_label_1
_geom_bond_atom_site_label_2
_geom_bond_distance
_geom_bond_publ_flag
Br1 C2 1.973(3) yes
Br2 C5 1.896(3) yes
Br3 C12 1.974(3) no
Br4 C15 1.891(3) no
O1 C4 1.468(5) no
O1 C1 1.346(4) yes
O2 C6 1.217(5) yes
O3 C7 1.458(6) no
O3 C6 1.333(5) yes
O4 C14 1.485(5) no
O4 C11 1.345(4) no
O5 C16 1.209(5) no
O6 C16 1.334(4) no
O6 C17 1.445(5) no
C1 C2 1.505(5) yes
C1 C5 1.354(6) yes
C2 C3 1.526(6) no
C3 C4 1.523(5) no
C4 C9 1.508(6) no
C5 C6 1.471(5) yes
C7 C8 1.494(7) no
C2 H2A 1.0000 no
C3 H3B 0.9900 no
C3 H3A 0.9900 no
C4 H4A 1.0000 no
C7 H7A 0.9900 no
C7 H7B 0.9900 no
C8 H8A 0.9800 no
C8 H8B 0.9800 no
C8 H8C 0.9800 no
C9 H9A 0.9800 no
C9 H9B 0.9800 no
C9 H9C 0.9800 no
C11 C12 1.503(5) no
C11 C15 1.352(6) no
C12 C13 1.520(6) no
C13 C14 1.517(6) no
C14 C19 1.513(7) no
C15 C16 1.477(5) no
C17 C18 1.505(6) no
C12 H12A 1.0000 no
C13 H13A 0.9900 no
C13 H13B 0.9900 no
C14 H14A 1.0000 no
C17 H17A 0.9900 no
C17 H17B 0.9900 no
C18 H18A 0.9800 no
C18 H18B 0.9800 no
C18 H18C 0.9800 no
C19 H19A 0.9800 no
C19 H19B 0.9800 no
C19 H19C 0.9800 no

loop_
_geom_contact_atom_site_label_1
_geom_contact_atom_site_label_2
_geom_contact_distance
_geom_contact_site_symmetry_2
_geom_contact_publ_flag
Br1 O1 3.507(3) . no
Br1 O3 3.350(3) . no
Br1 O5 3.220(3) 2_566 y
Br1 C16 3.360(3) 2_566 no
Br2 O2 3.029(3) . no
Br2 Br3 3.5681(7) 1_545 y
Br2 O1 2.957(3) . no
Br3 C6 3.470(4) 2_566 no
Br3 O4 3.487(3) . no
Br3 O2 3.425(3) 2_566 no
Br3 O6 3.392(3) . no
Br3 Br2 3.5681(7) 1_565 no
Br4 O5 3.022(3) . no
Br4 O4 2.984(3) . no
Br4 Br4 3.6128(7) 2_565 y
Br1 H13B 3.0600 2_666 no
Br1 H4A 3.2000 . no
Br2 H9C 3.0700 1_455 no
Br2 H2A 3.1900 2_566 no
Br3 H14A 3.1200 . no
Br4 H19A 3.0500 1_455 no
Br4 H8B 3.2100 2_566 no
Br4 H12A 3.0600 2_575 no
Br4 H19C 3.1800 2_665 no
O1 Br2 2.957(3) . no
O1 C4 3.284(4) 2_656 no
O1 Br1 3.507(3) . no
O2 Br2 3.029(3) . no
O2 C3 3.411(5) 1_455 no
O2 Br3 3.425(3) 2_566 no
O2 C1 3.336(5) 2_566 no
O2 C3 3.321(5) 2_566 no
O3 Br1 3.350(3) . no
O3 C2 2.788(5) . no
O4 Br4 2.984(3) . no
O4 Br3 3.487(3) . no
O5 C13 3.353(5) 2_575 no
O5 Br1 3.220(3) 2_566 no
O5 Br4 3.022(3) . no
O6 C12 2.766(5) . no
O6 Br3 3.392(3) . no
O1 H4A 2.7400 2_656 no
O1 H9B 2.7800 2_656 no
O2 H7B 2.6300 . no
O2 H7A 2.6600 . no
O2 H3A 2.5900 2_566 no
O2 H3B 2.8700 1_455 no
O3 H2A 2.3600 . no
O4 H19C 2.8700 2_665 no
O5 H19A 2.8900 1_455 no
O5 H19B 2.7800 2_575 no
O5 H13A 2.5700 2_575 no
O5 H17A 2.6900 . no
O5 H17B 2.6000 . no
O6 H12A 2.3000 . no
C1 C6 3.468(5) 2_566 no
C1 O2 3.336(5) 2_566 no
C2 O3 2.788(5) . no
C3 O2 3.411(5) 1_655 no
C3 O2 3.321(5) 2_566 no
C4 O1 3.284(4) 2_656 no
C5 C6 3.429(5) 2_566 no
C5 C5 3.526(5) 2_566 no
C6 Br3 3.470(4) 2_566 no
C6 C1 3.468(5) 2_566 no
C6 C5 3.429(5) 2_566 no
C11 C16 3.492(4) 2_575 no
C12 O6 2.766(5) . no
C13 O5 3.353(5) 2_575 no
C15 C15 3.475(5) 2_575 no
C15 C16 3.544(5) 2_575 no
C16 C15 3.544(5) 2_575 no
C16 Br1 3.360(3) 2_566 no
C16 C11 3.492(4) 2_575 no
C6 H2A 3.0300 . no
C16 H12A 3.0100 . no
H2A C6 3.0300 . no
H2A O3 2.3600 . no
H2A Br2 3.1900 2_566 no
H3A H9A 2.4600 . no
H3A O2 2.5900 2_566 no
H3A H3A 2.4400 2_666 no
H3B O2 2.8700 1_655 no
H3B H18C 2.5600 2_576 no
H4A O1 2.7400 2_656 no
H4A Br1 3.2000 . no
H7A O2 2.6600 . no
H7B O2 2.6300 . no
H8B Br4 3.2100 2_566 no
H8C H19B 2.5900 1_456 no
H9A H3A 2.4600 . no
H9B O1 2.7800 2_656 no
H9C Br2 3.0700 1_655 no
H12A O6 2.3000 . no
H12A C16 3.0100 . no
H12A Br4 3.0600 2_575 no
H13A H19B 2.4900 . no
H13A O5 2.5700 2_575 no
H13B Br1 3.0600 2_666 no
H14A Br3 3.1200 . no
H14A H18C 2.5600 1_645 no
H17A O5 2.6900 . no
H17B O5 2.6000 . no
H17B H19B 2.4800 2_575 no
H18C H14A 2.5600 1_465 no
H18C H3B 2.5600 2_576 no
H19A Br4 3.0500 1_655 no
H19A O5 2.8900 1_655 no
H19B H8C 2.5900 1_654 no
H19B H13A 2.4900 . no
H19B O5 2.7800 2_575 no
H19B H17B 2.4800 2_575 no
H19C Br4 3.1800 2_665 no
H19C O4 2.8700 2_665 no

loop_
_geom_hbond_atom_site_label_D
_geom_hbond_atom_site_label_H
_geom_hbond_atom_site_label_A
_geom_hbond_site_symmetry_A
_geom_hbond_distance_DH
_geom_hbond_distance_HA
_geom_hbond_distance_DA
_geom_hbond_angle_DHA
_geom_hbond_publ_flag
C2 H2A O3 . 1.00 2.36 2.788(5) 105 ?
C3 H3A O2 2_566 0.99 2.59 3.321(5) 131 yes
C12 H12A O6 . 1.00 2.30 2.766(5) 107 ?
C13 H13A O5 2_575 0.99 2.57 3.353(5) 136 yes

loop_
_geom_torsion_atom_site_label_1
_geom_torsion_atom_site_label_2
_geom_torsion_atom_site_label_3
_geom_torsion_atom_site_label_4
_geom_torsion
_geom_torsion_publ_flag
C4 O1 C1 C2 -0.7(4) no
C4 O1 C1 C5 177.6(3) no
C1 O1 C4 C3 -19.2(4) no
C1 O1 C4 C9 -141.6(3) no
C7 O3 C6 O2 -1.0(6) no
C7 O3 C6 C5 178.6(3) no
C6 O3 C7 C8 -177.9(4) no
C11 O4 C14 C13 -20.8(4) no
C14 O4 C11 C12 -0.3(4) no
C14 O4 C11 C15 177.6(3) no
C11 O4 C14 C19 -142.8(3) no
C16 O6 C17 C18 -176.2(3) no
C17 O6 C16 O5 -0.2(5) no
C17 O6 C16 C15 180.0(3) no
O1 C1 C2 Br1 -96.2(3) no
C2 C1 C5 C6 -1.8(6) no
O1 C1 C2 C3 20.1(3) no
C5 C1 C2 Br1 85.8(4) no
C5 C1 C2 C3 -158.0(3) no
O1 C1 C5 Br2 0.8(4) no
O1 C1 C5 C6 -179.8(3) no
C2 C1 C5 Br2 178.7(3) no
Br1 C2 C3 C4 84.1(3) no
C1 C2 C3 C4 -30.4(4) no
C2 C3 C4 O1 30.6(4) no
C2 C3 C4 C9 148.2(3) no
Br2 C5 C6 O2 -4.4(5) y
Br2 C5 C6 O3 175.9(2) y
C1 C5 C6 O2 176.1(4) no
C1 C5 C6 O3 -3.5(5) no
O4 C11 C12 Br3 -95.3(3) no
O4 C11 C12 C13 21.1(4) no
C15 C11 C12 Br3 87.1(4) no
C15 C11 C12 C13 -156.6(4) no
O4 C11 C15 Br4 1.4(4) no
O4 C11 C15 C16 179.7(3) no
C12 C11 C15 Br4 178.9(3) no
C12 C11 C15 C16 -2.9(6) no
Br3 C12 C13 C14 81.9(3) no
C11 C12 C13 C14 -32.5(4) no
C12 C13 C14 O4 32.6(4) no
C12 C13 C14 C19 149.7(4) no
Br4 C15 C16 O5 -0.5(4) y
Br4 C15 C16 O6 179.4(2) y
C11 C15 C16 O5 -178.9(3) no
C11 C15 C16 O6 1.0(5) no
